data_4033848
loop_
_publ_author_name
'Gallardo-Fuentes, Sebasti\'an'
'Lezana, Nicol\'as'
'L\"uhr, Susan'
'Gald\'amez, Antonio'
'Vilches-Herrera, Marcelo'

_publ_section_title
;
 Influence of Non-Covalent Interactions in the <i>Exo</i>- and
 Regioselectivity of Aza-Diels-Alder Reactions: Experimental and DFT
 Calculations.
;
_journal_issue 17
_journal_name_full 'The Journal of organic chemistry'
_journal_page_first 10825
_journal_page_last 10831
_journal_paper_doi 10.1021/acs.joc.9b01390
_journal_volume 84
_journal_year 2019
_chemical_formula_moiety 'C27 H28 N4 O4'
_chemical_formula_sum 'C27 H28 N4 O4'
_chemical_formula_weight 472.53
_space_group_crystal_system triclinic
_space_group_IT_number 2
_space_group_name_Hall '-P 1'
_space_group_name_H-M_alt 'P -1'
_audit_creation_date 2019-03-09
_audit_creation_method
;
Olex2 1.2
(compiled 2018.05.18 svn.r3508 for OlexSys, GUI svn.r5497)
;
_cell_angle_alpha 69.217(7)
_cell_angle_beta 78.249(7)
_cell_angle_gamma 68.834(7)
_cell_formula_units_Z 2
_cell_length_a 10.0551(18)
_cell_length_b 10.1464(18)
_cell_length_c 14.205(2)
_cell_measurement_reflns_used 6340
_cell_measurement_temperature 293(2)
_cell_measurement_theta_max 21.980
_cell_measurement_theta_min 2.180
_cell_volume 1258.8(4)
_computing_cell_refinement 'APEX3 (Bruker, 2015); SAINT (Bruker, 2014)'
_computing_data_collection 'SAINT (Bruker, 2014)'
_computing_data_reduction 'SAINT (Bruker, 2014)'
_computing_molecular_graphics 'Olex2 (Dolomanov et al., 2009)'
_computing_publication_material 'Olex2 (Dolomanov et al., 2009)'
_computing_structure_refinement 'ShelXL (Sheldrick, 2015)'
_computing_structure_solution 'olex2.solve (Bourhis et al., 2015)'
_diffrn_ambient_temperature 293(2)
_diffrn_measured_fraction_theta_full 0.997
_diffrn_measured_fraction_theta_max 0.997
_diffrn_measurement_device_type 'Bruker CCD area detector'
_diffrn_measurement_method 'phi and omega scans'
_diffrn_radiation_monochromator graphite
_diffrn_radiation_type MoK\a
_diffrn_radiation_wavelength 0.71073
_diffrn_reflns_av_R_equivalents 0.0974
_diffrn_reflns_av_unetI/netI 0.0590
_diffrn_reflns_Laue_measured_fraction_full 0.997
_diffrn_reflns_Laue_measured_fraction_max 0.997
_diffrn_reflns_limit_h_max 11
_diffrn_reflns_limit_h_min -11
_diffrn_reflns_limit_k_max 12
_diffrn_reflns_limit_k_min -12
_diffrn_reflns_limit_l_max 16
_diffrn_reflns_limit_l_min -16
_diffrn_reflns_number 36309
_diffrn_reflns_point_group_measured_fraction_full 0.997
_diffrn_reflns_point_group_measured_fraction_max 0.997
_diffrn_reflns_theta_full 25.098
_diffrn_reflns_theta_max 25.098
_diffrn_reflns_theta_min 1.539
_exptl_absorpt_coefficient_mu 0.085
_exptl_absorpt_correction_T_max 0.7461
_exptl_absorpt_correction_T_min 0.2755
_exptl_absorpt_correction_type multi-scan
_exptl_absorpt_process_details
;
SADABS-2008/1 (Bruker,2008) was used for absorption correction.
wR2(int) was 0.1660 before and 0.0954 after correction.
The Ratio of minimum to maximum transmission is 0.3693.
The \l/2 correction factor is 0.0015.
;
_exptl_crystal_colour yellow
_exptl_crystal_density_diffrn 1.247
_exptl_crystal_description block
_exptl_crystal_F_000 500
_exptl_crystal_size_max 0.22
_exptl_crystal_size_mid 0.20
_exptl_crystal_size_min 0.10
_refine_diff_density_max 0.271
_refine_diff_density_min -0.282
_refine_diff_density_rms 0.052
_refine_ls_extinction_method none
_refine_ls_goodness_of_fit_ref 1.037
_refine_ls_hydrogen_treatment mixed
_refine_ls_matrix_type full
_refine_ls_number_parameters 324
_refine_ls_number_reflns 4453
_refine_ls_number_restraints 0
_refine_ls_restrained_S_all 1.037
_refine_ls_R_factor_all 0.0843
_refine_ls_R_factor_gt 0.0614
_refine_ls_shift/su_max 0.000
_refine_ls_shift/su_mean 0.000
_refine_ls_structure_factor_coef Fsqd
_refine_ls_weighting_details 'w=1/[\s^2^(Fo^2^)+(0.0836P)^2^+0.5756P] where P=(Fo^2^+2Fc^2^)/3'
_refine_ls_weighting_scheme calc
_refine_ls_wR_factor_gt 0.1616
_refine_ls_wR_factor_ref 0.1815
_reflns_number_gt 3228
_reflns_number_total 4453
_reflns_threshold_expression 'I > 2\s(I)'
_cod_data_source_file jo9b01390_si_003.cif
_cod_data_source_block scd_291_0m
_cod_database_code 4033848
_shelx_shelxl_version_number 2016/6
_shelx_space_group_comment
;
The symmetry employed for this shelxl refinement is uniquely defined
by the following loop, which should always be used as a source of
symmetry information in preference to the above space-group names.
They are only intended as comments.
;

loop_
_space_group_symop_operation_xyz
'x, y, z'
'-x, -y, -z'

loop_
_atom_site_label
_atom_site_type_symbol
_atom_site_fract_x
_atom_site_fract_y
_atom_site_fract_z
_atom_site_U_iso_or_equiv
_atom_site_adp_type
_atom_site_occupancy
_atom_site_site_symmetry_order
_atom_site_calc_flag
_atom_site_refinement_flags_posn
O3 O 1.2131(2) 0.2566(3) 0.7806(2) 0.0849(7) Uani 1 1 d .
O4 O 1.2749(2) 0.4421(3) 0.77283(18) 0.0799(7) Uani 1 1 d .
O1 O 0.5182(3) 0.9376(2) 0.82691(15) 0.0699(6) Uani 1 1 d .
O2 O 0.5532(3) 0.7098(2) 0.93544(14) 0.0739(7) Uani 1 1 d .
N2 N 0.42565(19) 0.7684(2) 0.48651(14) 0.0369(5) Uani 1 1 d .
N1 N 0.8933(3) 0.8008(3) 0.42150(19) 0.0643(7) Uani 1 1 d .
N4 N 1.1856(2) 0.3877(3) 0.76926(16) 0.0571(6) Uani 1 1 d .
N3 N 0.3331(2) 0.7601(3) 0.66315(15) 0.0446(5) Uani 1 1 d .
H3 H 0.327(4) 0.667(4) 0.692(3) 0.083(11) Uiso 1 1 d .
C1 C 0.5480(2) 0.7827(3) 0.42773(17) 0.0375(5) Uani 1 1 d .
H1 H 0.565939 0.789357 0.359610 0.045 Uiso 1 1 calc R
C2 C 0.6405(2) 0.7858(3) 0.48548(17) 0.0370(5) Uani 1 1 d .
C3 C 0.5715(2) 0.7730(2) 0.58510(17) 0.0369(5) Uani 1 1 d .
C4 C 0.6199(2) 0.7793(3) 0.67636(17) 0.0371(5) Uani 1 1 d .
H4 H 0.620120 0.880913 0.662725 0.045 Uiso 1 1 calc R
C5 C 0.5114(2) 0.7460(3) 0.76931(17) 0.0386(6) Uani 1 1 d .
H5 H 0.531955 0.638278 0.799250 0.046 Uiso 1 1 calc R
C6 C 0.3559(2) 0.8178(3) 0.73792(17) 0.0405(6) Uani 1 1 d .
H6 H 0.340536 0.924459 0.705805 0.049 Uiso 1 1 calc R
C7 C 0.4422(2) 0.7613(3) 0.58323(16) 0.0370(5) Uani 1 1 d .
C8 C 0.7804(3) 0.7945(3) 0.45013(18) 0.0437(6) Uani 1 1 d .
C9 C 0.2963(2) 0.7658(3) 0.45134(17) 0.0384(5) Uani 1 1 d .
C10 C 0.3226(3) 0.7802(3) 0.3394(2) 0.0569(7) Uani 1 1 d .
H10A H 0.344700 0.870425 0.302295 0.085 Uiso 1 1 calc GR
H10B H 0.238325 0.782451 0.316257 0.085 Uiso 1 1 calc GR
H10C H 0.401436 0.696914 0.329028 0.085 Uiso 1 1 calc GR
C11 C 0.2685(3) 0.6198(3) 0.5102(2) 0.0565(7) Uani 1 1 d .
H11A H 0.348952 0.539254 0.497645 0.085 Uiso 1 1 calc GR
H11B H 0.184155 0.618711 0.489245 0.085 Uiso 1 1 calc GR
H11C H 0.254952 0.609044 0.581141 0.085 Uiso 1 1 calc GR
C12 C 0.1699(3) 0.8971(3) 0.4674(2) 0.0559(7) Uani 1 1 d .
H12A H 0.150046 0.886024 0.538369 0.084 Uiso 1 1 calc GR
H12B H 0.087318 0.900513 0.441457 0.084 Uiso 1 1 calc GR
H12C H 0.192589 0.987509 0.432647 0.084 Uiso 1 1 calc GR
C13 C 0.2414(3) 0.8008(3) 0.82533(18) 0.0472(6) Uani 1 1 d .
C14 C 0.2560(3) 0.6731(4) 0.9061(2) 0.0655(8) Uani 1 1 d .
H14 H 0.340641 0.594202 0.909539 0.079 Uiso 1 1 calc R
C15 C 0.1471(4) 0.6601(5) 0.9823(3) 0.0882(12) Uani 1 1 d .
H15 H 0.158269 0.572834 1.036210 0.106 Uiso 1 1 calc R
C16 C 0.0235(5) 0.7752(6) 0.9780(3) 0.1081(15) Uani 1 1 d .
H16 H -0.049675 0.767369 1.029542 0.130 Uiso 1 1 calc R
C17 C 0.0066(4) 0.9018(5) 0.8985(3) 0.1140(16) Uani 1 1 d .
H17 H -0.078733 0.979812 0.895284 0.137 Uiso 1 1 calc R
C18 C 0.1162(4) 0.9153(4) 0.8221(3) 0.0816(11) Uani 1 1 d .
H18 H 0.104251 1.002818 0.768412 0.098 Uiso 1 1 calc R
C19 C 0.5280(3) 0.8101(3) 0.84562(19) 0.0471(6) Uani 1 1 d .
C20 C 0.5578(7) 0.7665(5) 1.0158(3) 0.1162(18) Uani 1 1 d .
H20A H 0.595618 0.849248 0.987643 0.139 Uiso 1 1 calc R
H20B H 0.620438 0.689090 1.065452 0.139 Uiso 1 1 calc R
C21 C 0.4130(9) 0.8152(9) 1.0647(4) 0.185(3) Uani 1 1 d .
H21A H 0.350817 0.890319 1.015161 0.278 Uiso 1 1 calc GR
H21B H 0.415999 0.855206 1.115944 0.278 Uiso 1 1 calc GR
H21C H 0.377495 0.732083 1.095059 0.278 Uiso 1 1 calc GR
C22 C 0.7695(2) 0.6750(3) 0.70153(17) 0.0382(5) Uani 1 1 d .
C23 C 0.8160(3) 0.5344(3) 0.6931(2) 0.0510(7) Uani 1 1 d .
H23 H 0.755112 0.503487 0.670637 0.061 Uiso 1 1 calc R
C24 C 0.9509(3) 0.4378(3) 0.7170(2) 0.0532(7) Uani 1 1 d .
H24 H 0.980818 0.342180 0.712070 0.064 Uiso 1 1 calc R
C25 C 1.0395(2) 0.4873(3) 0.74835(18) 0.0447(6) Uani 1 1 d .
C26 C 0.9977(3) 0.6253(3) 0.7590(2) 0.0505(7) Uani 1 1 d .
H26 H 1.059298 0.655574 0.781335 0.061 Uiso 1 1 calc R
C27 C 0.8612(3) 0.7193(3) 0.73582(19) 0.0472(6) Uani 1 1 d .
H27 H 0.830525 0.813411 0.743326 0.057 Uiso 1 1 calc R

loop_
_atom_site_aniso_label
_atom_site_aniso_U_11
_atom_site_aniso_U_22
_atom_site_aniso_U_33
_atom_site_aniso_U_23
_atom_site_aniso_U_13
_atom_site_aniso_U_12
O3 0.0611(14) 0.0642(15) 0.1059(19) -0.0222(13) -0.0141(12) 0.0068(11)
O4 0.0452(12) 0.0929(17) 0.0850(17) -0.0014(13) -0.0218(11) -0.0197(11)
O1 0.1033(17) 0.0561(13) 0.0576(13) -0.0231(10) -0.0114(11) -0.0256(12)
O2 0.1132(18) 0.0663(13) 0.0413(11) -0.0101(10) -0.0271(11) -0.0226(12)
N2 0.0312(10) 0.0464(11) 0.0324(10) -0.0121(8) -0.0007(8) -0.0125(8)
N1 0.0439(14) 0.0931(19) 0.0658(16) -0.0330(14) 0.0078(11) -0.0314(13)
N4 0.0421(13) 0.0678(17) 0.0409(13) -0.0029(11) -0.0039(10) -0.0072(12)
N3 0.0396(11) 0.0634(15) 0.0341(11) -0.0178(10) 0.0055(9) -0.0219(10)
C1 0.0330(12) 0.0436(13) 0.0310(12) -0.0112(10) 0.0019(9) -0.0094(10)
C2 0.0303(11) 0.0425(13) 0.0356(12) -0.0116(10) 0.0008(9) -0.0109(10)
C3 0.0336(12) 0.0397(13) 0.0334(12) -0.0107(10) -0.0022(9) -0.0079(10)
C4 0.0371(12) 0.0400(13) 0.0355(12) -0.0137(10) -0.0015(10) -0.0125(10)
C5 0.0400(13) 0.0390(13) 0.0336(12) -0.0113(10) -0.0015(10) -0.0095(10)
C6 0.0396(13) 0.0456(14) 0.0329(12) -0.0121(10) 0.0017(10) -0.0121(11)
C7 0.0332(12) 0.0453(13) 0.0306(12) -0.0123(10) 0.0006(9) -0.0114(10)
C8 0.0389(14) 0.0539(15) 0.0401(14) -0.0172(12) 0.0001(11) -0.0158(11)
C9 0.0348(12) 0.0432(13) 0.0398(13) -0.0128(10) -0.0059(10) -0.0140(10)
C10 0.0563(17) 0.077(2) 0.0452(16) -0.0196(14) -0.0074(12) -0.0271(15)
C11 0.0648(18) 0.0562(17) 0.0550(17) -0.0107(13) -0.0103(14) -0.0301(14)
C12 0.0407(14) 0.0565(17) 0.0715(19) -0.0255(14) -0.0134(13) -0.0061(12)
C13 0.0449(14) 0.0605(16) 0.0359(13) -0.0190(12) 0.0057(11) -0.0171(12)
C14 0.0623(18) 0.075(2) 0.0450(16) -0.0060(15) 0.0060(13) -0.0233(15)
C15 0.089(3) 0.110(3) 0.0474(19) -0.0029(19) 0.0151(17) -0.043(2)
C16 0.092(3) 0.141(4) 0.066(2) -0.027(3) 0.044(2) -0.040(3)
C17 0.078(3) 0.113(3) 0.100(3) -0.028(3) 0.045(2) -0.005(2)
C18 0.069(2) 0.069(2) 0.071(2) -0.0150(17) 0.0250(17) -0.0037(17)
C19 0.0487(15) 0.0529(16) 0.0365(14) -0.0155(12) -0.0048(11) -0.0103(12)
C20 0.213(6) 0.100(3) 0.052(2) -0.017(2) -0.054(3) -0.051(3)
C21 0.273(9) 0.254(8) 0.094(4) -0.121(5) 0.067(5) -0.137(7)
C22 0.0373(12) 0.0437(13) 0.0316(12) -0.0102(10) -0.0018(9) -0.0123(10)
C23 0.0432(14) 0.0543(16) 0.0613(17) -0.0259(13) -0.0096(12) -0.0113(12)
C24 0.0488(16) 0.0490(15) 0.0581(17) -0.0216(13) -0.0066(13) -0.0050(12)
C25 0.0332(12) 0.0546(16) 0.0343(13) -0.0056(11) -0.0015(10) -0.0088(11)
C26 0.0424(14) 0.0564(17) 0.0528(16) -0.0111(13) -0.0116(12) -0.0173(12)
C27 0.0462(14) 0.0433(14) 0.0542(16) -0.0151(12) -0.0116(12) -0.0127(11)

loop_
_atom_type_symbol
_atom_type_description
_atom_type_scat_dispersion_real
_atom_type_scat_dispersion_imag
_atom_type_scat_source
C C 0.0033 0.0016 'International Tables Vol C Tables 4.2.6.8 and 6.1.1.4'
H H 0.0000 0.0000 'International Tables Vol C Tables 4.2.6.8 and 6.1.1.4'
N N 0.0061 0.0033 'International Tables Vol C Tables 4.2.6.8 and 6.1.1.4'
O O 0.0106 0.0060 'International Tables Vol C Tables 4.2.6.8 and 6.1.1.4'

loop_
_geom_angle_atom_site_label_1
_geom_angle_atom_site_label_2
_geom_angle_atom_site_label_3
_geom_angle
C19 O2 C20 115.6(3)
C1 N2 C7 107.44(18)
C1 N2 C9 125.64(19)
C7 N2 C9 126.90(19)
O3 N4 O4 123.1(2)
O3 N4 C25 118.8(3)
O4 N4 C25 118.1(3)
C7 N3 C6 111.54(19)
N2 C1 C2 108.90(19)
C1 C2 C3 107.5(2)
C1 C2 C8 124.5(2)
C8 C2 C3 127.9(2)
C2 C3 C4 130.0(2)
C7 C3 C2 106.3(2)
C7 C3 C4 123.6(2)
C3 C4 C5 109.83(19)
C3 C4 C22 114.05(18)
C22 C4 C5 109.60(18)
C6 C5 C4 110.62(18)
C19 C5 C4 108.2(2)
C19 C5 C6 109.34(18)
N3 C6 C5 111.97(18)
N3 C6 C13 108.2(2)
C13 C6 C5 114.39(19)
N2 C7 N3 124.2(2)
C3 C7 N2 109.9(2)
C3 C7 N3 125.5(2)
N1 C8 C2 179.6(3)
N2 C9 C10 109.46(19)
N2 C9 C11 109.15(19)
N2 C9 C12 108.43(19)
C10 C9 C12 109.2(2)
C11 C9 C10 109.3(2)
C11 C9 C12 111.2(2)
C14 C13 C6 123.0(2)
C18 C13 C6 118.7(2)
C18 C13 C14 118.4(3)
C13 C14 C15 121.1(3)
C16 C15 C14 119.7(3)
C17 C16 C15 120.1(3)
C16 C17 C18 120.3(4)
C13 C18 C17 120.4(3)
O1 C19 O2 123.9(2)
O1 C19 C5 123.6(2)
O2 C19 C5 112.5(2)
O2 C20 C21 109.8(4)
C23 C22 C4 121.1(2)
C23 C22 C27 118.5(2)
C27 C22 C4 120.4(2)
C22 C23 C24 121.7(2)
C25 C24 C23 117.9(2)
C24 C25 N4 118.2(2)
C26 C25 N4 119.2(2)
C26 C25 C24 122.6(2)
C25 C26 C27 118.3(2)
C26 C27 C22 121.0(2)

loop_
_geom_bond_atom_site_label_1
_geom_bond_atom_site_label_2
_geom_bond_distance
O3 N4 1.213(3)
O4 N4 1.229(3)
O1 C19 1.196(3)
O2 C19 1.324(3)
O2 C20 1.464(4)
N2 C1 1.362(3)
N2 C7 1.391(3)
N2 C9 1.497(3)
N1 C8 1.142(3)
N4 C25 1.470(3)
N3 C6 1.470(3)
N3 C7 1.409(3)
C1 C2 1.375(3)
C2 C3 1.426(3)
C2 C8 1.418(3)
C3 C4 1.503(3)
C3 C7 1.354(3)
C4 C5 1.553(3)
C4 C22 1.520(3)
C5 C6 1.551(3)
C5 C19 1.509(3)
C6 C13 1.519(3)
C9 C10 1.520(3)
C9 C11 1.515(4)
C9 C12 1.522(3)
C13 C14 1.376(4)
C13 C18 1.366(4)
C14 C15 1.381(4)
C15 C16 1.358(6)
C16 C17 1.358(6)
C17 C18 1.388(5)
C20 C21 1.469(8)
C22 C23 1.373(3)
C22 C27 1.387(3)
C23 C24 1.381(4)
C24 C25 1.374(4)
C25 C26 1.364(4)
C26 C27 1.385(4)
